data_1524468
loop_
_publ_author_name
'Guerin, R.'
'Sergent, M.'

_publ_section_title
;
 Synthese et etude radiocristallographique des systemes M P - Mo P et M P
 - W P (M= element 3d)
;
_journal_name_full
;
Comptes Rendus Hebdomadaires des Seances de l'Academie des Sciences, Serie C, 
Sciences Chimiques (1966-)
;
_journal_page_first 777
_journal_page_last 780
_journal_volume 281
_journal_year 1975
_chemical_formula_sum 'Cr0.85 Mo0.15 P'
_chemical_name_systematic '(Cr0.85 Mo0.15) P'
_space_group_IT_number 187
_symmetry_space_group_name_Hall 'P -6 2'
_symmetry_space_group_name_H-M 'P -6 m 2'
_cell_angle_alpha 90
_cell_angle_beta 90
_cell_angle_gamma 120
_cell_formula_units_Z 1
_cell_length_a 3.2
_cell_length_b 3.2
_cell_length_c 3.19
_cell_volume 28.289
_citation_journal_id_ASTM CHDCAQ
_cod_data_source_file Guerin_CHDCAQ_1975_1315.cif
_cod_data_source_block Cr0.85Mo0.15P1
_cod_original_cell_volume 28.28924
_cod_original_formula_sum 'Cr0.85 Mo0.15 P1'
_cod_database_code 1524468

loop_
_symmetry_equiv_pos_as_xyz
x,y,z
-x+y,-x,-z
-y,x-y,z
x,y,-z
-x+y,-x,z
-y,x-y,-z
-y,-x,-z
-x+y,y,z
x,x-y,-z
-y,-x,z
-x+y,y,-z
x,x-y,z

loop_
_atom_site_label
_atom_site_type_symbol
_atom_site_fract_x
_atom_site_fract_y
_atom_site_fract_z
_atom_site_occupancy
_atom_site_U_iso_or_equiv
Mo1 Mo+3 0 0 0 0.15 0.0
P1 P-3 0.3333 0.6667 0.5 1 0.0
Cr1 Cr+3 0 0 0 0.85 0.0
